data_4101297
loop_
_publ_author_name
'Hiroto, Satoru'
'Shinokubo, Hiroshi'
'Osuka, Atsuhiro'

_publ_section_title
;
 Porphyrin synthesis in water provides new expanded porphyrins with
 direct bipyrrole linkages: isolation and characterization of two
 heptaphyrins.
;
_journal_issue 20
_journal_name_full 'Journal of the American Chemical Society'
_journal_page_first 6568
_journal_page_last 6569
_journal_paper_doi 10.1021/ja061621g
_journal_volume 128
_journal_year 2006
_chemical_formula_sum 'C99 H31 Cl3 F35 N8'
_chemical_formula_weight 2101.65
_chemical_name_systematic
; 
 ? 
;
_space_group_IT_number 2
_symmetry_cell_setting triclinic
_symmetry_Int_Tables_number 2
_symmetry_space_group_name_Hall '-P 1'
_symmetry_space_group_name_H-M 'P -1'
_atom_sites_solution_hydrogens geom
_atom_sites_solution_primary direct
_atom_sites_solution_secondary difmap
_audit_creation_method SHELXL-97
_cell_angle_alpha 101.478(13)
_cell_angle_beta 95.064(15)
_cell_angle_gamma 107.334(15)
_cell_formula_units_Z 2
_cell_length_a 11.921(5)
_cell_length_b 13.300(5)
_cell_length_c 29.176(10)
_cell_measurement_temperature 123(2)
_cell_volume 4273(3)
_computing_structure_refinement 'SHELXL-97 (Sheldrick, 1997)'
_computing_structure_solution 'SHELXS-97 (Sheldrick, 1990)'
_diffrn_ambient_temperature 123(2)
_diffrn_detector_area_resol_mean 10.00
_diffrn_measured_fraction_theta_full 0.974
_diffrn_measured_fraction_theta_max 0.974
_diffrn_measurement_device_type 'Rigaku RAXIS-RAPID'
_diffrn_measurement_method \w
_diffrn_radiation_monochromator graphite
_diffrn_radiation_source 'fine-focus sealed tube'
_diffrn_radiation_type MoK\a
_diffrn_radiation_wavelength 0.71075
_diffrn_reflns_av_R_equivalents 0.0726
_diffrn_reflns_av_sigmaI/netI 0.1014
_diffrn_reflns_limit_h_max 15
_diffrn_reflns_limit_h_min -15
_diffrn_reflns_limit_k_max 17
_diffrn_reflns_limit_k_min -17
_diffrn_reflns_limit_l_max 37
_diffrn_reflns_limit_l_min -37
_diffrn_reflns_number 41061
_diffrn_reflns_theta_full 27.49
_diffrn_reflns_theta_max 27.49
_diffrn_reflns_theta_min 3.02
_exptl_absorpt_coefficient_mu 0.241
_exptl_absorpt_correction_T_max 0.9928
_exptl_absorpt_correction_T_min 0.8890
_exptl_absorpt_correction_type none
_exptl_crystal_colour violet
_exptl_crystal_density_diffrn 1.633
_exptl_crystal_density_method 'not measured'
_exptl_crystal_description prism
_exptl_crystal_F_000 2090
_exptl_crystal_size_max 0.50
_exptl_crystal_size_mid 0.40
_exptl_crystal_size_min 0.03
_refine_diff_density_max 0.589
_refine_diff_density_min -0.693
_refine_diff_density_rms 0.084
_refine_ls_extinction_method none
_refine_ls_goodness_of_fit_ref 1.045
_refine_ls_hydrogen_treatment constr
_refine_ls_matrix_type full
_refine_ls_number_parameters 1296
_refine_ls_number_reflns 19112
_refine_ls_number_restraints 1
_refine_ls_restrained_S_all 1.047
_refine_ls_R_factor_all 0.1271
_refine_ls_R_factor_gt 0.0802
_refine_ls_shift/su_max 0.000
_refine_ls_shift/su_mean 0.000
_refine_ls_structure_factor_coef Fsqd
_refine_ls_weighting_details 'calc w=1/[\s^2^(Fo^2^)+(0.0752P)^2^+9.6463P] where P=(Fo^2^+2Fc^2^)/3'
_refine_ls_weighting_scheme calc
_refine_ls_wR_factor_gt 0.2090
_refine_ls_wR_factor_ref 0.2393
_reflns_number_gt 11358
_reflns_number_total 19112
_reflns_threshold_expression >2sigma(I)
_cod_data_source_file ja061621gsi20060417_033125.cif
_cod_data_source_block shelxl
_cod_database_code 4101297

loop_
_symmetry_equiv_pos_as_xyz
'x, y, z'
'-x, -y, -z'

loop_
_atom_site_label
_atom_site_type_symbol
_atom_site_fract_x
_atom_site_fract_y
_atom_site_fract_z
_atom_site_U_iso_or_equiv
_atom_site_adp_type
_atom_site_occupancy
_atom_site_symmetry_multiplicity
_atom_site_calc_flag
_atom_site_refinement_flags
_atom_site_disorder_assembly
_atom_site_disorder_group
Cl1 Cl 0.14722(19) 0.91178(15) 0.04497(6) 0.0859(6) Uani 1 1 d . . .
Cl2 Cl 0.2626(2) 0.19858(12) 0.17833(6) 0.0802(6) Uani 1 1 d . . .
Cl3 Cl 0.6185(2) 0.12579(17) 0.39761(7) 0.0564(7) Uiso 0.680(4) 1 d P A 1
Cl4 Cl 0.8008(5) 0.1512(4) 0.4100(2) 0.0789(18) Uiso 0.320(4) 1 d PD A 2
F1 F 0.3532(3) 0.9924(2) 0.43797(10) 0.0508(7) Uani 1 1 d . . .
F2 F 0.4929(3) 1.1749(3) 0.49956(11) 0.0655(9) Uani 1 1 d . . .
F3 F 0.4166(3) 1.3491(2) 0.52047(10) 0.0620(9) Uani 1 1 d . . .
F4 F 0.1994(3) 1.3388(2) 0.47922(11) 0.0597(8) Uani 1 1 d . . .
F5 F 0.0601(3) 1.1573(2) 0.41693(11) 0.0520(7) Uani 1 1 d . . .
F6 F 0.0285(3) 0.5124(2) 0.41679(10) 0.0492(7) Uani 1 1 d . . .
F7 F -0.0354(3) 0.3746(3) 0.47216(11) 0.0658(9) Uani 1 1 d . . .
F8 F -0.2596(4) 0.3190(3) 0.49337(11) 0.0707(10) Uani 1 1 d . . .
F9 F -0.4220(3) 0.3973(3) 0.45444(12) 0.0694(10) Uani 1 1 d . . .
F10 F -0.3588(3) 0.5350(2) 0.39837(10) 0.0486(7) Uani 1 1 d . . .
F11 F -0.1043(2) 0.7234(2) 0.15432(9) 0.0396(6) Uani 1 1 d . . .
F12 F -0.0213(3) 0.9381(2) 0.16278(11) 0.0525(7) Uani 1 1 d . . .
F13 F -0.0688(3) 1.0757(2) 0.23460(12) 0.0591(8) Uani 1 1 d . . .
F14 F -0.2054(3) 0.9952(2) 0.29740(10) 0.0577(8) Uani 1 1 d . . .
F15 F -0.2982(3) 0.7820(2) 0.28665(9) 0.0420(6) Uani 1 1 d . . .
F16 F -0.3937(3) 0.2368(3) 0.00587(10) 0.0579(8) Uani 1 1 d . . .
F17 F -0.5227(4) 0.1894(3) -0.08004(10) 0.0848(12) Uani 1 1 d . . .
F18 F -0.7503(4) 0.1929(3) -0.08892(11) 0.0810(13) Uani 1 1 d . . .
F19 F -0.8435(3) 0.2512(3) -0.01008(14) 0.0839(12) Uani 1 1 d . . .
F20 F -0.7140(3) 0.3004(3) 0.07595(12) 0.0671(9) Uani 1 1 d . . .
F21 F -0.3876(3) -0.0772(2) 0.17617(9) 0.0430(6) Uani 1 1 d . . .
F22 F -0.4998(3) -0.2504(2) 0.20717(11) 0.0557(8) Uani 1 1 d . . .
F23 F -0.6104(3) -0.2263(2) 0.28464(12) 0.0576(8) Uani 1 1 d . . .
F24 F -0.6096(3) -0.0270(3) 0.32871(10) 0.0532(7) Uani 1 1 d . . .
F25 F -0.5060(3) 0.1472(2) 0.29523(9) 0.0444(6) Uani 1 1 d . . .
F26 F 0.0958(2) 0.64297(19) 0.30197(9) 0.0380(6) Uani 1 1 d . . .
F27 F 0.2657(3) 0.7325(2) 0.37829(10) 0.0580(8) Uani 1 1 d . . .
F28 F 0.3631(3) 0.6050(3) 0.42015(11) 0.0661(9) Uani 1 1 d . . .
F29 F 0.2901(3) 0.3880(3) 0.38334(11) 0.0602(8) Uani 1 1 d . . .
F30 F 0.1254(2) 0.2987(2) 0.30590(10) 0.0429(6) Uani 1 1 d . . .
F31 F -0.0029(2) 0.6683(2) 0.07068(9) 0.0417(6) Uani 1 1 d . . .
F32 F 0.0273(3) 0.6423(2) -0.02010(9) 0.0469(7) Uani 1 1 d . . .
F33 F 0.1965(3) 0.5592(2) -0.05045(9) 0.0496(7) Uani 1 1 d . . .
F34 F 0.3410(3) 0.5082(3) 0.01209(10) 0.0564(8) Uani 1 1 d . . .
F35 F 0.3148(3) 0.5389(2) 0.10391(9) 0.0469(7) Uani 1 1 d . . .
N1 N 0.1271(3) 0.8947(3) 0.30333(11) 0.0285(7) Uani 1 1 d . . .
H17 H 0.1009 0.8259 0.3041 0.034 Uiso 1 1 calc R . .
N2 N -0.0001(3) 0.7833(3) 0.36857(12) 0.0301(7) Uani 1 1 d . . .
N3 N -0.1691(3) 0.6357(3) 0.29619(12) 0.0295(7) Uani 1 1 d . . .
N4 N -0.3514(3) 0.4523(3) 0.15586(11) 0.0309(7) Uani 1 1 d . . .
H18 H -0.3292 0.4115 0.1727 0.037 Uiso 1 1 calc R . .
N5 N -0.3952(3) 0.2395(3) 0.15714(12) 0.0321(8) Uani 1 1 d . . .
N6 N -0.1917(3) 0.2851(3) 0.22889(11) 0.0284(7) Uani 1 1 d . . .
H19 H -0.1992 0.2994 0.2008 0.034 Uiso 1 1 calc R . .
N7 N 0.0804(3) 0.5393(3) 0.20646(12) 0.0298(7) Uani 1 1 d . . .
N8 N 0.1434(3) 0.7594(3) 0.21231(11) 0.0301(7) Uani 1 1 d . . .
C1 C 0.1607(4) 0.9318(3) 0.26463(14) 0.0314(9) Uani 1 1 d . . .
C2 C 0.1895(4) 1.0449(3) 0.27684(15) 0.0367(10) Uani 1 1 d . . .
H1 H 0.2123 1.0925 0.2565 0.044 Uiso 1 1 calc R . .
C3 C 0.1785(4) 1.0747(3) 0.32424(15) 0.0350(9) Uani 1 1 d . . .
H2 H 0.1942 1.1466 0.3422 0.042 Uiso 1 1 calc R . .
C4 C 0.1404(4) 0.9805(3) 0.34096(14) 0.0296(8) Uani 1 1 d . . .
C5 C 0.1316(4) 0.9701(3) 0.38833(14) 0.0289(8) Uani 1 1 d . . .
C6 C 0.0721(4) 0.8763(3) 0.40093(14) 0.0322(9) Uani 1 1 d . . .
C7 C 0.0744(4) 0.8597(4) 0.44891(14) 0.0349(9) Uani 1 1 d . . .
H3 H 0.1166 0.9108 0.4774 0.042 Uiso 1 1 calc R . .
C8 C 0.0042(4) 0.7566(3) 0.44458(14) 0.0335(9) Uani 1 1 d . . .
H4 H -0.0121 0.7206 0.4695 0.040 Uiso 1 1 calc R . .
C9 C -0.0412(4) 0.7116(3) 0.39457(14) 0.0301(8) Uani 1 1 d . . .
C10 C -0.1265(4) 0.6059(3) 0.37480(14) 0.0294(8) Uani 1 1 d . . .
C11 C -0.1833(4) 0.5734(3) 0.32834(14) 0.0293(8) Uani 1 1 d . . .
C12 C -0.2736(4) 0.4722(3) 0.30482(14) 0.0299(8) Uani 1 1 d . . .
H5 H -0.3036 0.4126 0.3187 0.036 Uiso 1 1 calc R . .
C13 C -0.3085(4) 0.4755(3) 0.26019(15) 0.0312(9) Uani 1 1 d . . .
H6 H -0.3660 0.4187 0.2371 0.037 Uiso 1 1 calc R . .
C14 C -0.2430(4) 0.5813(3) 0.25350(14) 0.0303(9) Uani 1 1 d . . .
C15 C -0.2555(4) 0.6250(3) 0.21492(14) 0.0304(9) Uani 1 1 d . . .
C16 C -0.3224(4) 0.5615(3) 0.16975(14) 0.0295(8) Uani 1 1 d . . .
C17 C -0.3730(4) 0.5951(3) 0.13261(14) 0.0337(9) Uani 1 1 d . . .
H7 H -0.3674 0.6676 0.1322 0.040 Uiso 1 1 calc R . .
C18 C -0.4320(4) 0.5045(3) 0.09686(14) 0.0332(9) Uani 1 1 d . . .
H8 H -0.4733 0.5038 0.0673 0.040 Uiso 1 1 calc R . .
C19 C -0.4203(4) 0.4138(3) 0.11179(14) 0.0319(9) Uani 1 1 d . . .
C20 C -0.4737(4) 0.3017(3) 0.09161(14) 0.0312(9) Uani 1 1 d . . .
C21 C -0.4654(4) 0.2211(3) 0.11363(14) 0.0329(9) Uani 1 1 d . . .
C22 C -0.5428(4) 0.1091(4) 0.10024(15) 0.0375(10) Uani 1 1 d . . .
H9 H -0.5977 0.0746 0.0718 0.045 Uiso 1 1 calc R . .
C23 C -0.5214(4) 0.0635(3) 0.13620(15) 0.0375(10) Uani 1 1 d . . .
H10 H -0.5599 -0.0087 0.1384 0.045 Uiso 1 1 calc R . .
C24 C -0.4278(4) 0.1469(3) 0.17089(14) 0.0318(9) Uani 1 1 d . . .
C25 C -0.3799(4) 0.1365(3) 0.21586(14) 0.0320(9) Uani 1 1 d . . .
C26 C -0.2752(4) 0.2058(3) 0.24346(14) 0.0290(8) Uani 1 1 d . . .
C27 C -0.2280(4) 0.2130(3) 0.29177(14) 0.0292(8) Uani 1 1 d . . .
H11 H -0.2652 0.1685 0.3115 0.035 Uiso 1 1 calc R . .
C28 C -0.1228(4) 0.2932(3) 0.30431(14) 0.0305(9) Uani 1 1 d . . .
H12 H -0.0747 0.3162 0.3346 0.037 Uiso 1 1 calc R . .
C29 C -0.0954(4) 0.3385(3) 0.26400(14) 0.0281(8) Uani 1 1 d . . .
C30 C 0.0066(4) 0.4165(3) 0.25961(13) 0.0286(8) Uani 1 1 d . . .
C31 C 0.0260(4) 0.4382(3) 0.21358(14) 0.0307(9) Uani 1 1 d . . .
C32 C 0.0035(4) 0.3647(4) 0.17018(15) 0.0378(10) Uani 1 1 d . . .
H13 H -0.0335 0.2885 0.1644 0.045 Uiso 1 1 calc R . .
C33 C 0.0446(4) 0.4217(3) 0.13654(15) 0.0369(10) Uani 1 1 d . . .
H14 H 0.0418 0.3917 0.1039 0.044 Uiso 1 1 calc R . .
C34 C 0.0905(4) 0.5307(3) 0.15955(14) 0.0298(8) Uani 1 1 d . . .
C35 C 0.1405(4) 0.6237(3) 0.14137(14) 0.0298(8) Uani 1 1 d . . .
C36 C 0.1673(4) 0.7289(3) 0.16620(14) 0.0312(9) Uani 1 1 d . . .
C37 C 0.2197(4) 0.8253(3) 0.14900(15) 0.0329(9) Uani 1 1 d . . .
H15 H 0.2468 0.8274 0.1194 0.039 Uiso 1 1 calc R . .
C38 C 0.2221(4) 0.9105(3) 0.18312(15) 0.0338(9) Uani 1 1 d . . .
H16 H 0.2505 0.9848 0.1824 0.041 Uiso 1 1 calc R . .
C39 C 0.1728(4) 0.8663(3) 0.22114(14) 0.0306(9) Uani 1 1 d . . .
C40 C 0.2012(4) 1.0686(3) 0.42568(14) 0.0325(9) Uani 1 1 d . . .
C41 C 0.3132(4) 1.0771(4) 0.44788(15) 0.0372(10) Uani 1 1 d . . .
C42 C 0.3859(4) 1.1704(4) 0.47943(16) 0.0448(11) Uani 1 1 d . . .
C43 C 0.3478(5) 1.2582(4) 0.48985(16) 0.0465(12) Uani 1 1 d . . .
C44 C 0.2381(5) 1.2531(4) 0.46935(17) 0.0440(11) Uani 1 1 d . . .
C45 C 0.1662(4) 1.1588(4) 0.43724(16) 0.0392(10) Uani 1 1 d . . .
C46 C -0.1626(4) 0.5298(3) 0.40579(14) 0.0313(9) Uani 1 1 d . . .
C47 C -0.0836(4) 0.4856(3) 0.42582(15) 0.0365(10) Uani 1 1 d . . .
C48 C -0.1157(5) 0.4148(4) 0.45405(16) 0.0467(12) Uani 1 1 d . . .
C49 C -0.2295(5) 0.3853(4) 0.46472(16) 0.0475(13) Uani 1 1 d . . .
C50 C -0.3109(5) 0.4263(4) 0.44499(17) 0.0479(12) Uani 1 1 d . . .
C51 C -0.2777(4) 0.4967(4) 0.41648(15) 0.0376(10) Uani 1 1 d . . .
C52 C -0.2033(4) 0.7438(3) 0.22058(14) 0.0305(9) Uani 1 1 d . . .
C53 C -0.1319(4) 0.7891(3) 0.18956(15) 0.0337(9) Uani 1 1 d . . .
C54 C -0.0885(4) 0.8983(4) 0.19369(17) 0.0394(10) Uani 1 1 d . . .
C55 C -0.1112(5) 0.9692(4) 0.23015(18) 0.0443(11) Uani 1 1 d . . .
C56 C -0.1797(5) 0.9281(4) 0.26188(16) 0.0413(11) Uani 1 1 d . . .
C57 C -0.2255(4) 0.8175(4) 0.25652(15) 0.0358(10) Uani 1 1 d . . .
C58 C -0.5497(4) 0.2704(3) 0.04375(15) 0.0366(10) Uani 1 1 d . . .
C59 C -0.5051(5) 0.2410(4) 0.00275(16) 0.0419(11) Uani 1 1 d . . .
C60 C -0.5705(6) 0.2152(4) -0.04156(16) 0.0546(15) Uani 1 1 d . . .
C61 C -0.6869(6) 0.2185(4) -0.04603(18) 0.0559(16) Uani 1 1 d . . .
C62 C -0.7326(5) 0.2474(4) -0.0064(2) 0.0542(14) Uani 1 1 d . . .
C63 C -0.6646(5) 0.2728(4) 0.03777(17) 0.0449(11) Uani 1 1 d . . .
C64 C -0.4445(4) 0.0408(3) 0.23418(15) 0.0322(9) Uani 1 1 d . . .
C65 C -0.4452(4) -0.0626(3) 0.21298(16) 0.0364(10) Uani 1 1 d . . .
C66 C -0.5015(4) -0.1525(3) 0.22919(18) 0.0417(11) Uani 1 1 d . . .
C67 C -0.5563(4) -0.1399(4) 0.26824(18) 0.0433(11) Uani 1 1 d . . .
C68 C -0.5562(4) -0.0384(4) 0.29071(16) 0.0396(10) Uani 1 1 d . . .
C69 C -0.5018(4) 0.0496(3) 0.27300(16) 0.0358(9) Uani 1 1 d . . .
C70 C 0.1015(4) 0.4668(3) 0.30133(14) 0.0303(8) Uani 1 1 d . . .
C71 C 0.1436(4) 0.5777(3) 0.32124(14) 0.0328(9) Uani 1 1 d . . .
C72 C 0.2296(4) 0.6252(4) 0.36072(16) 0.0424(11) Uani 1 1 d . . .
C73 C 0.2783(5) 0.5612(4) 0.38206(16) 0.0476(12) Uani 1 1 d . . .
C74 C 0.2414(4) 0.4523(4) 0.36364(17) 0.0431(11) Uani 1 1 d . . .
C75 C 0.1550(4) 0.4054(4) 0.32344(15) 0.0360(9) Uani 1 1 d . . .
C76 C 0.1547(4) 0.6042(3) 0.09043(14) 0.0301(8) Uani 1 1 d . . .
C77 C 0.0836(4) 0.6302(3) 0.05757(14) 0.0336(9) Uani 1 1 d . . .
C78 C 0.0979(4) 0.6163(4) 0.01040(15) 0.0356(9) Uani 1 1 d . . .
C79 C 0.1843(4) 0.5747(4) -0.00502(15) 0.0378(10) Uani 1 1 d . . .
C80 C 0.2555(4) 0.5469(4) 0.02697(16) 0.0394(10) Uani 1 1 d . . .
C81 C 0.2418(4) 0.5634(4) 0.07388(15) 0.0366(10) Uani 1 1 d . . .
C82 C 0.1535(6) 0.9172(4) -0.0131(2) 0.0587(15) Uani 1 1 d . . .
C83 C 0.0518(6) 0.9094(6) -0.0424(2) 0.0737(19) Uani 1 1 d . . .
H20 H -0.0211 0.9002 -0.0304 0.088 Uiso 1 1 calc R . .
C84 C 0.0561(7) 0.9147(6) -0.0885(2) 0.077(2) Uani 1 1 d . . .
H21 H -0.0137 0.9097 -0.1084 0.093 Uiso 1 1 calc R . .
C85 C 0.1637(8) 0.9275(5) -0.1064(2) 0.074(2) Uani 1 1 d . . .
H22 H 0.1676 0.9314 -0.1384 0.088 Uiso 1 1 calc R . .
C86 C 0.2599(7) 0.9341(6) -0.0778(3) 0.080(2) Uani 1 1 d . . .
H23 H 0.3326 0.9422 -0.0899 0.096 Uiso 1 1 calc R . .
C87 C 0.2577(7) 0.9295(5) -0.0313(3) 0.0747(19) Uani 1 1 d . . .
H24 H 0.3283 0.9349 -0.0117 0.090 Uiso 1 1 calc R . .
C88 C 0.3272(5) 0.3268(4) 0.21540(19) 0.0488(12) Uani 1 1 d . . .
C89 C 0.3760(5) 0.3382(4) 0.2616(2) 0.0493(12) Uani 1 1 d . . .
H25 H 0.3752 0.2765 0.2735 0.059 Uiso 1 1 calc R . .
C90 C 0.4262(5) 0.4418(5) 0.2900(2) 0.0578(14) Uani 1 1 d . . .
H26 H 0.4608 0.4521 0.3219 0.069 Uiso 1 1 calc R . .
C91 C 0.4260(5) 0.5301(5) 0.2721(3) 0.0647(16) Uani 1 1 d . . .
H27 H 0.4608 0.6013 0.2916 0.078 Uiso 1 1 calc R . .
C92 C 0.3759(6) 0.5157(5) 0.2263(2) 0.0655(16) Uani 1 1 d . . .
H28 H 0.3759 0.5774 0.2146 0.079 Uiso 1 1 calc R . .
C93 C 0.3263(5) 0.4155(4) 0.1973(2) 0.0549(14) Uani 1 1 d . . .
H29 H 0.2920 0.4063 0.1654 0.066 Uiso 1 1 calc R . .
C94 C 0.6604(8) 0.0154(6) 0.4036(3) 0.0439(17) Uiso 0.680(4) 1 d P A 1
C95 C 0.5707(7) -0.0881(6) 0.3949(3) 0.0424(17) Uiso 0.680(4) 1 d P A 1
C96 C 0.6035(8) -0.1770(9) 0.3976(3) 0.051(2) Uiso 0.680(4) 1 d P A 1
C97 C 0.7244(9) -0.1662(8) 0.4087(5) 0.061(3) Uiso 0.680(4) 1 d P A 1
C98 C 0.8099(10) -0.0655(9) 0.4211(4) 0.073(3) Uiso 0.680(4) 1 d P A 1
C99 C 0.7756(11) 0.0233(6) 0.4158(4) 0.067(3) Uiso 0.680(4) 1 d PD A 1
C94B C 0.7324(13) 0.0171(8) 0.4075(5) 0.061(6) Uiso 0.320(4) 1 d PG A 2
C95B C 0.6123(12) -0.0153(11) 0.4116(5) 0.053(4) Uiso 0.320(4) 1 d PG A 2
C96B C 0.5512(9) -0.1240(12) 0.4081(5) 0.062(5) Uiso 0.320(4) 1 d PG A 2
C97B C 0.6101(13) -0.2003(8) 0.4006(7) 0.062(8) Uiso 0.320(4) 1 d PG A 2
C98B C 0.7301(13) -0.1678(10) 0.3965(7) 0.105(15) Uiso 0.320(4) 1 d PG A 2
C99B C 0.7913(10) -0.0591(11) 0.4000(5) 0.049(4) Uiso 0.320(4) 1 d PG A 2
H30 H 0.092(5) 0.593(4) 0.2270(18) 0.040(14) Uiso 1 1 d . . .
H31 H -0.128(5) 0.697(4) 0.3026(18) 0.043(15) Uiso 1 1 d . . .

loop_
_atom_site_aniso_label
_atom_site_aniso_U_11
_atom_site_aniso_U_22
_atom_site_aniso_U_33
_atom_site_aniso_U_23
_atom_site_aniso_U_13
_atom_site_aniso_U_12
Cl1 0.0974(14) 0.0799(11) 0.0663(10) 0.0302(9) -0.0122(9) 0.0070(10)
Cl2 0.1342(17) 0.0386(7) 0.0636(9) 0.0101(7) 0.0133(10) 0.0238(9)
F1 0.0442(17) 0.0546(17) 0.0537(16) 0.0020(14) 0.0015(13) 0.0246(14)
F2 0.0349(17) 0.087(2) 0.0534(18) -0.0082(17) -0.0089(13) 0.0087(16)
F3 0.054(2) 0.0546(18) 0.0459(16) -0.0169(14) 0.0077(14) -0.0097(15)
F4 0.070(2) 0.0343(14) 0.0654(19) -0.0090(14) 0.0177(16) 0.0150(14)
F5 0.0435(17) 0.0394(15) 0.0654(18) -0.0055(14) -0.0015(14) 0.0165(13)
F6 0.0439(17) 0.0579(17) 0.0544(16) 0.0255(15) 0.0080(13) 0.0211(14)
F7 0.086(3) 0.0590(19) 0.0594(19) 0.0343(16) -0.0033(17) 0.0246(18)
F8 0.105(3) 0.0523(18) 0.0502(18) 0.0278(16) 0.0201(18) 0.0066(18)
F9 0.065(2) 0.067(2) 0.075(2) 0.0223(18) 0.0373(18) 0.0075(17)
F10 0.0403(16) 0.0560(17) 0.0523(16) 0.0106(14) 0.0123(13) 0.0196(14)
F11 0.0391(15) 0.0428(14) 0.0379(13) 0.0082(12) 0.0083(11) 0.0149(12)
F12 0.0454(17) 0.0508(16) 0.0667(19) 0.0301(15) 0.0149(14) 0.0111(14)
F13 0.064(2) 0.0286(13) 0.080(2) 0.0148(15) -0.0001(17) 0.0111(13)
F14 0.086(2) 0.0358(14) 0.0530(17) -0.0010(13) 0.0076(16) 0.0308(16)
F15 0.0535(17) 0.0409(14) 0.0382(13) 0.0092(12) 0.0146(12) 0.0232(13)
F16 0.052(2) 0.075(2) 0.0435(16) 0.0049(15) 0.0137(14) 0.0195(16)
F17 0.111(3) 0.096(3) 0.0284(15) 0.0016(17) 0.0094(17) 0.014(2)
F18 0.098(3) 0.063(2) 0.0484(18) 0.0205(17) -0.0390(18) -0.0132(19)
F19 0.052(2) 0.098(3) 0.098(3) 0.032(2) -0.024(2) 0.022(2)
F20 0.056(2) 0.091(2) 0.0605(19) 0.0097(18) 0.0075(16) 0.0385(19)
F21 0.0507(17) 0.0361(13) 0.0378(13) 0.0015(12) 0.0068(12) 0.0125(12)
F22 0.067(2) 0.0268(13) 0.0683(19) 0.0089(14) 0.0054(16) 0.0111(13)
F23 0.0521(19) 0.0454(16) 0.078(2) 0.0347(16) 0.0115(15) 0.0055(14)
F24 0.0492(18) 0.0685(19) 0.0568(17) 0.0330(16) 0.0223(14) 0.0252(15)
F25 0.0509(17) 0.0402(14) 0.0487(15) 0.0127(13) 0.0167(13) 0.0205(13)
F26 0.0455(16) 0.0293(12) 0.0380(13) 0.0036(11) 0.0074(11) 0.0130(11)
F27 0.057(2) 0.0453(16) 0.0496(16) -0.0132(14) -0.0013(14) 0.0034(14)
F28 0.048(2) 0.086(2) 0.0462(17) 0.0030(17) -0.0140(14) 0.0107(17)
F29 0.0499(19) 0.081(2) 0.0588(18) 0.0304(17) -0.0006(14) 0.0287(17)
F30 0.0439(16) 0.0360(13) 0.0535(16) 0.0145(12) 0.0063(12) 0.0174(12)
F31 0.0424(16) 0.0511(15) 0.0362(13) 0.0069(12) 0.0063(11) 0.0242(13)
F32 0.0599(19) 0.0535(16) 0.0295(13) 0.0093(12) -0.0005(12) 0.0243(14)
F33 0.0610(19) 0.0601(18) 0.0281(13) 0.0067(13) 0.0132(12) 0.0206(15)
F34 0.061(2) 0.078(2) 0.0464(16) 0.0150(16) 0.0237(14) 0.0414(17)
F35 0.0472(17) 0.0646(18) 0.0407(14) 0.0167(14) 0.0093(12) 0.0318(14)
N1 0.0277(18) 0.0227(15) 0.0307(17) 0.0027(14) 0.0017(14) 0.0050(13)
N2 0.034(2) 0.0256(16) 0.0292(17) 0.0018(14) 0.0037(14) 0.0101(14)
N3 0.035(2) 0.0247(17) 0.0254(17) 0.0037(15) 0.0017(14) 0.0079(15)
N4 0.037(2) 0.0283(17) 0.0262(16) 0.0050(15) 0.0002(14) 0.0107(15)
N5 0.035(2) 0.0299(17) 0.0295(17) 0.0065(15) 0.0028(15) 0.0091(15)
N6 0.0337(19) 0.0259(16) 0.0238(15) 0.0082(14) 0.0019(13) 0.0063(14)
N7 0.037(2) 0.0267(17) 0.0257(17) 0.0031(15) 0.0062(14) 0.0125(15)
N8 0.0334(19) 0.0281(17) 0.0274(16) 0.0056(15) 0.0044(14) 0.0086(14)
C1 0.031(2) 0.031(2) 0.030(2) 0.0046(18) 0.0028(17) 0.0103(17)
C2 0.044(3) 0.028(2) 0.037(2) 0.0105(19) 0.0055(19) 0.0085(19)
C3 0.043(3) 0.0250(19) 0.035(2) 0.0018(18) 0.0039(19) 0.0121(18)
C4 0.026(2) 0.0274(19) 0.032(2) 0.0022(17) 0.0036(16) 0.0067(16)
C5 0.026(2) 0.0266(19) 0.031(2) 0.0005(17) 0.0026(16) 0.0090(16)
C6 0.033(2) 0.033(2) 0.032(2) 0.0021(18) 0.0057(17) 0.0143(18)
C7 0.036(2) 0.038(2) 0.027(2) 0.0032(19) 0.0010(17) 0.0112(19)
C8 0.040(3) 0.033(2) 0.0259(19) 0.0057(18) 0.0024(17) 0.0111(19)
C9 0.032(2) 0.032(2) 0.0286(19) 0.0057(18) 0.0062(16) 0.0148(18)
C10 0.036(2) 0.0264(19) 0.0265(19) 0.0070(17) 0.0050(16) 0.0102(17)
C11 0.034(2) 0.0269(19) 0.0282(19) 0.0026(17) 0.0059(16) 0.0143(17)
C12 0.032(2) 0.0260(19) 0.031(2) 0.0052(17) 0.0057(17) 0.0092(17)
C13 0.033(2) 0.0270(19) 0.033(2) 0.0040(18) 0.0073(17) 0.0090(17)
C14 0.031(2) 0.032(2) 0.0269(19) 0.0006(17) 0.0017(16) 0.0141(18)
C15 0.034(2) 0.030(2) 0.0268(19) 0.0014(17) 0.0023(16) 0.0134(18)
C16 0.032(2) 0.0276(19) 0.0287(19) 0.0034(17) 0.0032(16) 0.0116(17)
C17 0.041(3) 0.032(2) 0.031(2) 0.0092(18) 0.0048(18) 0.0145(19)
C18 0.039(2) 0.034(2) 0.0260(19) 0.0064(18) 0.0024(17) 0.0128(19)
C19 0.034(2) 0.035(2) 0.0261(19) 0.0043(18) 0.0020(16) 0.0125(18)
C20 0.030(2) 0.032(2) 0.0273(19) 0.0046(18) 0.0017(16) 0.0062(17)
C21 0.034(2) 0.032(2) 0.028(2) 0.0042(18) 0.0009(17) 0.0066(18)
C22 0.037(3) 0.035(2) 0.034(2) 0.0043(19) -0.0031(18) 0.0073(19)
C23 0.038(3) 0.029(2) 0.039(2) 0.0072(19) -0.0001(19) 0.0032(18)
C24 0.033(2) 0.031(2) 0.031(2) 0.0087(18) 0.0054(17) 0.0093(18)
C25 0.036(2) 0.0268(19) 0.030(2) 0.0042(17) 0.0050(17) 0.0072(17)
C26 0.033(2) 0.0231(18) 0.031(2) 0.0062(17) 0.0033(17) 0.0089(16)
C27 0.032(2) 0.0256(19) 0.030(2) 0.0082(17) 0.0031(16) 0.0091(17)
C28 0.034(2) 0.029(2) 0.0280(19) 0.0052(17) 0.0032(16) 0.0110(17)
C29 0.033(2) 0.0235(18) 0.0273(19) 0.0041(16) 0.0057(16) 0.0098(16)
C30 0.035(2) 0.0242(18) 0.0265(19) 0.0029(16) 0.0041(16) 0.0108(17)
C31 0.029(2) 0.030(2) 0.032(2) 0.0064(18) 0.0053(16) 0.0087(17)
C32 0.044(3) 0.029(2) 0.035(2) 0.0047(19) 0.0073(19) 0.0048(19)
C33 0.044(3) 0.032(2) 0.030(2) 0.0012(18) 0.0070(18) 0.0082(19)
C34 0.035(2) 0.029(2) 0.0258(19) 0.0047(17) 0.0064(16) 0.0120(17)
C35 0.032(2) 0.031(2) 0.0261(19) 0.0048(17) 0.0037(16) 0.0116(17)
C36 0.033(2) 0.031(2) 0.0281(19) 0.0066(18) 0.0033(16) 0.0087(17)
C37 0.036(2) 0.031(2) 0.030(2) 0.0079(18) 0.0070(17) 0.0079(18)
C38 0.038(2) 0.027(2) 0.034(2) 0.0104(18) 0.0042(18) 0.0052(18)
C39 0.027(2) 0.0280(19) 0.032(2) 0.0022(17) 0.0002(16) 0.0056(16)
C40 0.036(2) 0.031(2) 0.0265(19) 0.0013(17) 0.0065(17) 0.0085(18)
C41 0.038(3) 0.041(2) 0.031(2) 0.005(2) 0.0074(18) 0.012(2)
C42 0.034(3) 0.056(3) 0.032(2) 0.000(2) 0.0022(19) 0.004(2)
C43 0.045(3) 0.042(3) 0.032(2) -0.008(2) 0.010(2) -0.007(2)
C44 0.053(3) 0.032(2) 0.040(2) -0.001(2) 0.013(2) 0.009(2)
C45 0.039(3) 0.038(2) 0.036(2) 0.002(2) 0.0048(19) 0.009(2)
C46 0.040(2) 0.0244(19) 0.0252(19) 0.0017(17) 0.0022(17) 0.0081(17)
C47 0.042(3) 0.033(2) 0.031(2) 0.0068(19) 0.0049(18) 0.0079(19)
C48 0.066(4) 0.040(3) 0.035(2) 0.011(2) -0.001(2) 0.018(2)
C49 0.069(4) 0.033(2) 0.034(2) 0.010(2) 0.010(2) 0.005(2)
C50 0.053(3) 0.041(3) 0.039(2) 0.003(2) 0.017(2) 0.002(2)
C51 0.045(3) 0.034(2) 0.030(2) 0.0007(19) 0.0081(19) 0.012(2)
C52 0.032(2) 0.029(2) 0.030(2) 0.0053(17) -0.0019(16) 0.0116(17)
C53 0.034(2) 0.034(2) 0.033(2) 0.0047(19) -0.0003(17) 0.0142(19)
C54 0.031(2) 0.044(2) 0.047(3) 0.019(2) 0.0046(19) 0.011(2)
C55 0.049(3) 0.031(2) 0.053(3) 0.012(2) -0.003(2) 0.015(2)
C56 0.052(3) 0.034(2) 0.040(2) 0.004(2) 0.002(2) 0.022(2)
C57 0.044(3) 0.034(2) 0.031(2) 0.0069(19) 0.0025(18) 0.017(2)
C58 0.047(3) 0.030(2) 0.029(2) 0.0071(18) -0.0005(19) 0.0085(19)
C59 0.047(3) 0.038(2) 0.033(2) 0.005(2) 0.000(2) 0.005(2)
C60 0.084(4) 0.042(3) 0.026(2) 0.005(2) 0.003(2) 0.007(3)
C61 0.071(4) 0.039(3) 0.039(3) 0.014(2) -0.020(3) -0.006(3)
C62 0.046(3) 0.051(3) 0.061(3) 0.023(3) -0.015(3) 0.010(2)
C63 0.045(3) 0.045(3) 0.045(3) 0.011(2) 0.003(2) 0.015(2)
C64 0.025(2) 0.031(2) 0.036(2) 0.0086(19) 0.0008(17) 0.0038(17)
C65 0.037(3) 0.030(2) 0.037(2) 0.0070(19) 0.0014(19) 0.0069(18)
C66 0.039(3) 0.027(2) 0.052(3) 0.008(2) -0.003(2) 0.0049(19)
C67 0.038(3) 0.035(2) 0.056(3) 0.021(2) 0.002(2) 0.005(2)
C68 0.035(2) 0.047(3) 0.044(2) 0.022(2) 0.011(2) 0.016(2)
C69 0.036(2) 0.032(2) 0.040(2) 0.010(2) 0.0035(19) 0.0129(19)
C70 0.029(2) 0.031(2) 0.030(2) 0.0044(17) 0.0053(16) 0.0086(17)
C71 0.031(2) 0.038(2) 0.031(2) 0.0090(19) 0.0079(17) 0.0121(18)
C72 0.040(3) 0.040(2) 0.035(2) -0.004(2) 0.0036(19) 0.004(2)
C73 0.036(3) 0.061(3) 0.032(2) 0.003(2) -0.0071(19) 0.005(2)
C74 0.035(3) 0.058(3) 0.042(2) 0.021(2) 0.005(2) 0.019(2)
C75 0.034(2) 0.035(2) 0.037(2) 0.0058(19) 0.0066(18) 0.0100(19)
C76 0.033(2) 0.0273(19) 0.0285(19) 0.0059(17) 0.0041(16) 0.0087(17)
C77 0.038(2) 0.030(2) 0.030(2) 0.0035(18) 0.0045(17) 0.0104(18)
C78 0.037(3) 0.036(2) 0.030(2) 0.0069(19) -0.0006(18) 0.0096(19)
C79 0.046(3) 0.039(2) 0.026(2) 0.0051(19) 0.0079(18) 0.010(2)
C80 0.044(3) 0.042(2) 0.037(2) 0.008(2) 0.016(2) 0.018(2)
C81 0.045(3) 0.036(2) 0.030(2) 0.0082(19) 0.0044(18) 0.014(2)
C82 0.063(4) 0.047(3) 0.066(4) 0.019(3) 0.001(3) 0.016(3)
C83 0.047(4) 0.101(5) 0.077(4) 0.041(4) 0.008(3) 0.018(3)
C84 0.078(5) 0.093(5) 0.072(4) 0.031(4) 0.000(4) 0.041(4)
C85 0.110(6) 0.047(3) 0.058(4) 0.000(3) 0.009(4) 0.026(4)
C86 0.082(5) 0.074(4) 0.079(5) -0.012(4) 0.021(4) 0.034(4)
C87 0.070(5) 0.065(4) 0.080(5) -0.005(4) -0.007(4) 0.028(3)
C88 0.059(3) 0.038(2) 0.055(3) 0.015(2) 0.018(3) 0.018(2)
C89 0.045(3) 0.049(3) 0.063(3) 0.024(3) 0.020(2) 0.018(2)
C90 0.037(3) 0.071(4) 0.063(3) 0.005(3) 0.014(2) 0.020(3)
C91 0.042(3) 0.048(3) 0.094(5) 0.002(3) 0.013(3) 0.009(3)
C92 0.069(4) 0.044(3) 0.088(5) 0.025(3) 0.015(4) 0.018(3)
C93 0.064(4) 0.042(3) 0.064(3) 0.022(3) 0.009(3) 0.019(3)

loop_
_atom_type_symbol
_atom_type_description
_atom_type_scat_dispersion_real
_atom_type_scat_dispersion_imag
_atom_type_scat_source
C C 0.0033 0.0016 'International Tables Vol C Tables 4.2.6.8 and 6.1.1.4'
H H 0.0000 0.0000 'International Tables Vol C Tables 4.2.6.8 and 6.1.1.4'
N N 0.0061 0.0033 'International Tables Vol C Tables 4.2.6.8 and 6.1.1.4'
F F 0.0171 0.0103 'International Tables Vol C Tables 4.2.6.8 and 6.1.1.4'
Cl Cl 0.1484 0.1585 'International Tables Vol C Tables 4.2.6.8 and 6.1.1.4'

loop_
_geom_angle_atom_site_label_1
_geom_angle_atom_site_label_2
_geom_angle_atom_site_label_3
_geom_angle
C1 N1 C4 110.1(3)
C1 N1 H17 124.9
C4 N1 H17 124.9
C9 N2 C6 105.1(3)
C11 N3 C14 111.4(4)
C11 N3 H31 123(4)
C14 N3 H31 125(4)
C16 N4 C19 110.7(3)
C16 N4 H18 124.7
C19 N4 H18 124.7
C24 N5 C21 106.4(3)
C29 N6 C26 111.1(3)
C29 N6 H19 124.5
C26 N6 H19 124.5
C34 N7 C31 109.4(3)
C34 N7 H30 129(3)
C31 N7 H30 121(4)
C39 N8 C36 104.4(3)
N1 C1 C2 107.4(4)
N1 C1 C39 125.3(4)
C2 C1 C39 127.1(4)
C3 C2 C1 107.3(4)
C3 C2 H1 126.3
C1 C2 H1 126.3
C2 C3 C4 108.3(4)
C2 C3 H2 125.8
C4 C3 H2 125.8
N1 C4 C3 106.6(3)
N1 C4 C5 123.8(4)
C3 C4 C5 129.0(4)
C6 C5 C4 125.1(4)
C6 C5 C40 119.8(4)
C4 C5 C40 114.9(3)
C5 C6 N2 123.4(4)
C5 C6 C7 126.1(4)
N2 C6 C7 110.5(4)
C8 C7 C6 105.9(4)
C8 C7 H3 127.1
C6 C7 H3 127.1
C7 C8 C9 106.6(4)
C7 C8 H4 126.7
C9 C8 H4 126.7
N2 C9 C10 123.1(4)
N2 C9 C8 111.9(4)
C10 C9 C8 124.9(4)
C11 C10 C9 122.9(4)
C11 C10 C46 117.5(4)
C9 C10 C46 119.5(3)
N3 C11 C10 125.6(4)
N3 C11 C12 105.9(3)
C10 C11 C12 128.4(4)
C13 C12 C11 109.2(4)
C13 C12 H5 125.4
C11 C12 H5 125.4
C12 C13 C14 108.0(4)
C12 C13 H6 126.0
C14 C13 H6 126.0
C15 C14 N3 125.4(4)
C15 C14 C13 128.9(4)
N3 C14 C13 105.4(3)
C14 C15 C16 123.0(4)
C14 C15 C52 119.2(4)
C16 C15 C52 117.7(3)
N4 C16 C17 106.7(3)
N4 C16 C15 124.0(4)
C17 C16 C15 129.3(4)
C18 C17 C16 108.2(4)
C18 C17 H7 125.9
C16 C17 H7 125.9
C17 C18 C19 107.8(4)
C17 C18 H8 126.1
C19 C18 H8 126.1
N4 C19 C18 106.5(4)
N4 C19 C20 121.9(4)
C18 C19 C20 131.3(4)
C21 C20 C19 124.6(4)
C21 C20 C58 118.8(4)
C19 C20 C58 116.6(4)
C20 C21 N5 124.1(4)
C20 C21 C22 125.7(4)
N5 C21 C22 109.3(4)
C23 C22 C21 106.6(4)
C23 C22 H9 126.7
C21 C22 H9 126.7
C22 C23 C24 106.4(4)
C22 C23 H10 126.8
C24 C23 H10 126.8
N5 C24 C25 122.6(4)
N5 C24 C23 111.3(4)
C25 C24 C23 126.1(4)
C26 C25 C24 125.0(4)
C26 C25 C64 116.3(4)
C24 C25 C64 118.6(4)
C25 C26 N6 125.0(4)
C25 C26 C27 129.6(4)
N6 C26 C27 105.5(3)
C28 C27 C26 108.9(4)
C28 C27 H11 125.6
C26 C27 H11 125.6
C27 C28 C29 108.6(4)
C27 C28 H12 125.7
C29 C28 H12 125.7
N6 C29 C30 125.5(4)
N6 C29 C28 105.9(3)
C30 C29 C28 128.6(4)
C29 C30 C31 120.2(4)
C29 C30 C70 118.4(4)
C31 C30 C70 120.9(4)
N7 C31 C32 107.2(4)
N7 C31 C30 124.2(4)
C32 C31 C30 128.4(4)
C31 C32 C33 108.2(4)
C31 C32 H13 125.9
C33 C32 H13 125.9
C34 C33 C32 107.3(4)
C34 C33 H14 126.4
C32 C33 H14 126.4
N7 C34 C33 107.8(4)
N7 C34 C35 121.9(4)
C33 C34 C35 130.2(4)
C36 C35 C34 124.8(4)
C36 C35 C76 117.7(4)
C34 C35 C76 117.3(3)
C35 C36 N8 124.1(4)
C35 C36 C37 126.1(4)
N8 C36 C37 109.7(3)
C38 C37 C36 106.5(4)
C38 C37 H15 126.8
C36 C37 H15 126.8
C37 C38 C39 106.2(4)
C37 C38 H16 126.9
C39 C38 H16 126.9
N8 C39 C1 123.4(4)
N8 C39 C38 113.1(4)
C1 C39 C38 123.5(4)
C45 C40 C41 116.1(4)
C45 C40 C5 123.4(4)
C41 C40 C5 120.2(4)
F1 C41 C42 118.3(4)
F1 C41 C40 119.2(4)
C42 C41 C40 122.5(4)
F2 C42 C43 120.2(4)
F2 C42 C41 120.2(5)
C43 C42 C41 119.5(5)
F3 C43 C42 120.5(5)
F3 C43 C44 119.5(5)
C42 C43 C44 120.0(4)
F4 C44 C43 120.7(4)
F4 C44 C45 119.4(5)
C43 C44 C45 119.9(5)
F5 C45 C40 119.6(4)
F5 C45 C44 118.4(4)
C40 C45 C44 122.0(5)
C47 C46 C51 115.5(4)
C47 C46 C10 122.0(4)
C51 C46 C10 122.5(4)
F6 C47 C48 118.2(4)
F6 C47 C46 119.1(4)
C48 C47 C46 122.7(5)
F7 C48 C47 119.9(5)
F7 C48 C49 119.6(4)
C47 C48 C49 120.5(5)
F8 C49 C48 120.4(5)
F8 C49 C50 121.1(5)
C48 C49 C50 118.5(4)
F9 C50 C51 120.4(5)
F9 C50 C49 119.2(5)
C51 C50 C49 120.4(5)
F10 C51 C50 118.5(5)
F10 C51 C46 119.0(4)
C50 C51 C46 122.5(5)
C57 C52 C53 115.4(4)
C57 C52 C15 121.8(4)
C53 C52 C15 122.8(4)
F11 C53 C54 118.3(4)
F11 C53 C52 119.2(4)
C54 C53 C52 122.5(4)
F12 C54 C53 120.4(4)
F12 C54 C55 119.1(4)
C53 C54 C55 120.4(4)
F13 C55 C56 120.1(5)
F13 C55 C54 120.9(5)
C56 C55 C54 119.0(4)
F14 C56 C55 120.4(4)
F14 C56 C57 119.7(4)
C55 C56 C57 119.9(4)
F15 C57 C56 117.2(4)
F15 C57 C52 120.0(4)
C56 C57 C52 122.7(4)
C63 C58 C59 116.2(4)
C63 C58 C20 122.8(4)
C59 C58 C20 121.0(4)
F16 C59 C60 117.9(5)
F16 C59 C58 119.4(4)
C60 C59 C58 122.7(5)
F17 C60 C59 120.4(6)
F17 C60 C61 120.3(5)
C59 C60 C61 119.3(5)
F18 C61 C62 121.6(6)
F18 C61 C60 119.2(6)
C62 C61 C60 119.2(4)
F19 C62 C61 119.9(5)
F19 C62 C63 119.9(6)
C61 C62 C63 120.2(5)
F20 C63 C58 119.5(4)
F20 C63 C62 117.9(5)
C58 C63 C62 122.5(5)
C69 C64 C65 116.3(4)
C69 C64 C25 123.3(4)
C65 C64 C25 120.4(4)
F21 C65 C66 117.8(4)
F21 C65 C64 119.9(4)
C66 C65 C64 122.3(4)
F22 C66 C67 120.9(4)
F22 C66 C65 119.7(5)
C67 C66 C65 119.4(4)
F23 C67 C66 120.0(4)
F23 C67 C68 119.9(5)
C66 C67 C68 120.1(4)
F24 C68 C67 119.6(4)
F24 C68 C69 121.2(4)
C67 C68 C69 119.2(4)
F25 C69 C64 119.8(4)
F25 C69 C68 117.6(4)
C64 C69 C68 122.6(4)
C75 C70 C71 115.2(4)
C75 C70 C30 121.9(4)
C71 C70 C30 122.9(4)
F26 C71 C72 117.6(4)
F26 C71 C70 118.9(4)
C72 C71 C70 123.5(4)
F27 C72 C71 120.5(4)
F27 C72 C73 120.2(4)
C71 C72 C73 119.3(4)
F28 C73 C74 119.7(5)
F28 C73 C72 120.7(5)
C74 C73 C72 119.6(4)
F29 C74 C73 120.6(4)
F29 C74 C75 118.9(4)
C73 C74 C75 120.5(4)
F30 C75 C70 120.2(4)
F30 C75 C74 117.9(4)
C70 C75 C74 121.9(4)
C77 C76 C81 116.8(4)
C77 C76 C35 121.0(4)
C81 C76 C35 122.1(4)
F31 C77 C78 117.8(4)
F31 C77 C76 120.2(4)
C78 C77 C76 122.0(4)
F32 C78 C79 120.2(4)
F32 C78 C77 120.0(4)
C79 C78 C77 119.8(4)
F33 C79 C78 119.9(4)
F33 C79 C80 120.8(4)
C78 C79 C80 119.3(4)
F34 C80 C81 120.6(4)
F34 C80 C79 119.2(4)
C81 C80 C79 120.1(4)
F35 C81 C80 118.3(4)
F35 C81 C76 119.8(4)
C80 C81 C76 121.9(4)
C87 C82 C83 119.0(6)
C87 C82 Cl1 121.3(5)
C83 C82 Cl1 119.7(5)
C84 C83 C82 120.2(7)
C84 C83 H20 119.9
C82 C83 H20 119.9
C83 C84 C85 120.0(6)
C83 C84 H21 120.0
C85 C84 H21 120.0
C86 C85 C84 118.7(7)
C86 C85 H22 120.6
C84 C85 H22 120.6
C85 C86 C87 122.2(8)
C85 C86 H23 118.9
C87 C86 H23 118.9
C86 C87 C82 119.9(7)
C86 C87 H24 120.1
C82 C87 H24 120.1
C89 C88 C93 122.1(5)
C89 C88 Cl2 120.0(4)
C93 C88 Cl2 118.0(4)
C88 C89 C90 118.1(5)
C88 C89 H25 120.9
C90 C89 H25 120.9
C91 C90 C89 120.0(6)
C91 C90 H26 120.0
C89 C90 H26 120.0
C92 C91 C90 120.2(6)
C92 C91 H27 119.9
C90 C91 H27 119.9
C93 C92 C91 121.6(5)
C93 C92 H28 119.2
C91 C92 H28 119.2
C92 C93 C88 118.0(5)
C92 C93 H29 121.0
C88 C93 H29 121.0
C99 C94 C95 119.0(7)
C99 C94 Cl3 122.2(6)
C95 C94 Cl3 118.8(6)
C96 C95 C94 119.2(7)
C95 C96 C97 120.1(9)
C98 C97 C96 120.7(10)
C97 C98 C99 117.9(10)
C94 C99 C98 122.4(9)
C95B C94B C99B 120.0
C95B C94B Cl4 117.5(9)
C99B C94B Cl4 122.4(9)
C94B C95B C96B 120.0
C95B C96B C97B 120.0
C98B C97B C96B 120.0
C97B C98B C99B 120.0
C98B C99B C94B 120.0

loop_
_geom_bond_atom_site_label_1
_geom_bond_atom_site_label_2
_geom_bond_distance
Cl1 C82 1.718(6)
Cl2 C88 1.734(5)
Cl3 C94 1.720(8)
Cl4 C94B 1.709(11)
F1 C41 1.340(5)
F2 C42 1.336(6)
F3 C43 1.335(5)
F4 C44 1.343(6)
F5 C45 1.341(6)
F6 C47 1.341(6)
F7 C48 1.346(6)
F8 C49 1.327(5)
F9 C50 1.335(6)
F10 C51 1.337(5)
F11 C53 1.343(5)
F12 C54 1.342(5)
F13 C55 1.330(5)
F14 C56 1.348(5)
F15 C57 1.342(5)
F16 C59 1.341(6)
F17 C60 1.334(7)
F18 C61 1.327(5)
F19 C62 1.333(7)
F20 C63 1.343(6)
F21 C65 1.338(5)
F22 C66 1.339(5)
F23 C67 1.341(5)
F24 C68 1.331(5)
F25 C69 1.348(5)
F26 C71 1.352(5)
F27 C72 1.337(5)
F28 C73 1.338(5)
F29 C74 1.353(5)
F30 C75 1.335(5)
F31 C77 1.330(5)
F32 C78 1.336(5)
F33 C79 1.328(5)
F34 C80 1.339(5)
F35 C81 1.334(5)
N1 C1 1.365(5)
N1 C4 1.377(5)
N1 H17 0.8800
N2 C9 1.342(5)
N2 C6 1.385(5)
N3 C11 1.360(5)
N3 C14 1.385(5)
N3 H31 0.79(5)
N4 C16 1.356(5)
N4 C19 1.376(5)
N4 H18 0.8800
N5 C24 1.330(5)
N5 C21 1.392(5)
N6 C29 1.374(5)
N6 C26 1.383(5)
N6 H19 0.8800
N7 C34 1.370(5)
N7 C31 1.373(5)
N7 H30 0.80(5)
N8 C39 1.324(5)
N8 C36 1.405(5)
C1 C2 1.402(6)
C1 C39 1.435(6)
C2 C3 1.390(6)
C2 H1 0.9500
C3 C4 1.398(6)
C3 H2 0.9500
C4 C5 1.426(6)
C5 C6 1.377(6)
C5 C40 1.488(6)
C6 C7 1.459(6)
C7 C8 1.351(6)
C7 H3 0.9500
C8 C9 1.449(5)
C8 H4 0.9500
C9 C10 1.437(6)
C10 C11 1.383(5)
C10 C46 1.484(6)
C11 C12 1.442(6)
C12 C13 1.345(6)
C12 H5 0.9500
C13 C14 1.452(6)
C13 H6 0.9500
C14 C15 1.382(6)
C15 C16 1.434(5)
C15 C52 1.484(6)
C16 C17 1.405(6)
C17 C18 1.378(6)
C17 H7 0.9500
C18 C19 1.402(6)
C18 H8 0.9500
C19 C20 1.411(6)
C20 C21 1.378(6)
C20 C58 1.505(6)
C21 C22 1.451(6)
C22 C23 1.354(6)
C22 H9 0.9500
C23 C24 1.455(6)
C23 H10 0.9500
C24 C25 1.433(6)
C25 C26 1.377(6)
C25 C64 1.503(6)
C26 C27 1.444(5)
C27 C28 1.345(6)
C27 H11 0.9500
C28 C29 1.444(6)
C28 H12 0.9500
C29 C30 1.378(6)
C30 C31 1.453(6)
C30 C70 1.480(6)
C31 C32 1.387(6)
C32 C33 1.392(6)
C32 H13 0.9500
C33 C34 1.388(6)
C33 H14 0.9500
C34 C35 1.429(6)
C35 C36 1.369(6)
C35 C76 1.491(5)
C36 C37 1.455(6)
C37 C38 1.343(6)
C37 H15 0.9500
C38 C39 1.445(6)
C38 H16 0.9500
C40 C45 1.375(6)
C40 C41 1.393(6)
C41 C42 1.380(7)
C42 C43 1.364(8)
C43 C44 1.366(8)
C44 C45 1.391(7)
C46 C47 1.394(6)
C46 C51 1.394(7)
C47 C48 1.365(7)
C48 C49 1.377(8)
C49 C50 1.384(8)
C50 C51 1.368(7)
C52 C57 1.388(6)
C52 C53 1.398(6)
C53 C54 1.365(6)
C54 C55 1.377(7)
C55 C56 1.375(7)
C56 C57 1.379(6)
C58 C63 1.376(7)
C58 C59 1.384(7)
C59 C60 1.372(7)
C60 C61 1.397(9)
C61 C62 1.356(9)
C62 C63 1.384(7)
C64 C69 1.376(6)
C64 C65 1.389(6)
C65 C66 1.381(6)
C66 C67 1.369(7)
C67 C68 1.378(7)
C68 C69 1.380(6)
C70 C75 1.391(6)
C70 C71 1.390(6)
C71 C72 1.376(6)
C72 C73 1.376(7)
C73 C74 1.360(7)
C74 C75 1.392(6)
C76 C77 1.386(6)
C76 C81 1.388(6)
C77 C78 1.384(6)
C78 C79 1.375(7)
C79 C80 1.383(6)
C80 C81 1.374(6)
C82 C87 1.372(10)
C82 C83 1.384(8)
C83 C84 1.364(9)
C83 H20 0.9500
C84 C85 1.403(11)
C84 H21 0.9500
C85 C86 1.327(10)
C85 H22 0.9500
C86 C87 1.372(10)
C86 H23 0.9500
C87 H24 0.9500
C88 C89 1.380(7)
C88 C93 1.388(7)
C89 C90 1.383(8)
C89 H25 0.9500
C90 C91 1.379(9)
C90 H26 0.9500
C91 C92 1.365(9)
C91 H27 0.9500
C92 C93 1.355(8)
C92 H28 0.9500
C93 H29 0.9500
C94 C99 1.356(15)
C94 C95 1.428(11)
C95 C96 1.365(14)
C96 C97 1.406(13)
C97 C98 1.375(13)
C98 C99 1.390(13)
C94B C95B 1.3900
C94B C99B 1.3900
C95B C96B 1.3900
C96B C97B 1.3900
C97B C98B 1.3900
C98B C99B 1.3900

loop_
_geom_torsion_atom_site_label_1
_geom_torsion_atom_site_label_2
_geom_torsion_atom_site_label_3
_geom_torsion_atom_site_label_4
_geom_torsion
C4 N1 C1 C2 -3.7(5)
C4 N1 C1 C39 171.7(4)
N1 C1 C2 C3 3.1(5)
C39 C1 C2 C3 -172.2(4)
C1 C2 C3 C4 -1.4(5)
C1 N1 C4 C3 2.8(5)
C1 N1 C4 C5 -169.4(4)
C2 C3 C4 N1 -0.8(5)
C2 C3 C4 C5 170.9(4)
N1 C4 C5 C6 -23.0(7)
C3 C4 C5 C6 166.7(4)
N1 C4 C5 C40 152.4(4)
C3 C4 C5 C40 -17.9(6)
C4 C5 C6 N2 -8.7(7)
C40 C5 C6 N2 176.1(4)
C4 C5 C6 C7 171.6(4)
C40 C5 C6 C7 -3.6(6)
C9 N2 C6 C5 -179.8(4)
C9 N2 C6 C7 0.0(5)
C5 C6 C7 C8 -179.8(4)
N2 C6 C7 C8 0.4(5)
C6 C7 C8 C9 -0.7(5)
C6 N2 C9 C10 175.6(4)
C6 N2 C9 C8 -0.4(5)
C7 C8 C9 N2 0.7(5)
C7 C8 C9 C10 -175.3(4)
N2 C9 C10 C11 -7.3(6)
C8 C9 C10 C11 168.2(4)
N2 C9 C10 C46 177.0(4)
C8 C9 C10 C46 -7.5(6)
C14 N3 C11 C10 -176.9(4)
C14 N3 C11 C12 -0.7(5)
C9 C10 C11 N3 -1.7(7)
C46 C10 C11 N3 174.1(4)
C9 C10 C11 C12 -177.1(4)
C46 C10 C11 C12 -1.3(6)
N3 C11 C12 C13 1.2(5)
C10 C11 C12 C13 177.3(4)
C11 C12 C13 C14 -1.2(5)
C11 N3 C14 C15 175.3(4)
C11 N3 C14 C13 0.0(5)
C12 C13 C14 C15 -174.4(4)
C12 C13 C14 N3 0.8(5)
N3 C14 C15 C16 172.3(4)
C13 C14 C15 C16 -13.4(7)
N3 C14 C15 C52 -11.0(6)
C13 C14 C15 C52 163.3(4)
C19 N4 C16 C17 -1.1(5)
C19 N4 C16 C15 177.2(4)
C14 C15 C16 N4 -19.2(7)
C52 C15 C16 N4 164.1(4)
C14 C15 C16 C17 158.8(4)
C52 C15 C16 C17 -18.0(7)
N4 C16 C17 C18 0.1(5)
C15 C16 C17 C18 -178.1(4)
C16 C17 C18 C19 1.0(5)
C16 N4 C19 C18 1.8(5)
C16 N4 C19 C20 -172.6(4)
C17 C18 C19 N4 -1.7(5)
C17 C18 C19 C20 171.9(5)
N4 C19 C20 C21 1.6(7)
C18 C19 C20 C21 -171.1(5)
N4 C19 C20 C58 178.4(4)
C18 C19 C20 C58 5.6(7)
C19 C20 C21 N5 -5.4(7)
C58 C20 C21 N5 177.9(4)
C19 C20 C21 C22 162.4(4)
C58 C20 C21 C22 -14.3(7)
C24 N5 C21 C20 168.1(4)
C24 N5 C21 C22 -1.5(5)
C20 C21 C22 C23 -167.2(5)
N5 C21 C22 C23 2.2(5)
C21 C22 C23 C24 -1.9(5)
C21 N5 C24 C25 -176.0(4)
C21 N5 C24 C23 0.3(5)
C22 C23 C24 N5 1.1(5)
C22 C23 C24 C25 177.2(4)
N5 C24 C25 C26 -19.5(7)
C23 C24 C25 C26 164.8(4)
N5 C24 C25 C64 163.1(4)
C23 C24 C25 C64 -12.6(7)
C24 C25 C26 N6 -10.8(7)
C64 C25 C26 N6 166.6(4)
C24 C25 C26 C27 169.5(4)
C64 C25 C26 C27 -13.1(7)
C29 N6 C26 C25 -178.2(4)
C29 N6 C26 C27 1.6(4)
C25 C26 C27 C28 -179.8(4)
N6 C26 C27 C28 0.4(5)
C26 C27 C28 C29 -2.2(5)
C26 N6 C29 C30 175.2(4)
C26 N6 C29 C28 -2.9(4)
C27 C28 C29 N6 3.1(5)
C27 C28 C29 C30 -174.9(4)
N6 C29 C30 C31 -8.3(6)
C28 C29 C30 C31 169.3(4)
N6 C29 C30 C70 179.4(4)
C28 C29 C30 C70 -3.0(6)
C34 N7 C31 C32 1.1(5)
C34 N7 C31 C30 176.6(4)
C29 C30 C31 N7 143.9(4)
C70 C30 C31 N7 -44.0(6)
C29 C30 C31 C32 -41.4(7)
C70 C30 C31 C32 130.6(5)
N7 C31 C32 C33 0.0(5)
C30 C31 C32 C33 -175.4(4)
C31 C32 C33 C34 -1.0(5)
C31 N7 C34 C33 -1.7(5)
C31 N7 C34 C35 178.0(4)
C32 C33 C34 N7 1.6(5)
C32 C33 C34 C35 -178.1(5)
N7 C34 C35 C36 -9.6(7)
C33 C34 C35 C36 170.0(5)
N7 C34 C35 C76 176.0(4)
C33 C34 C35 C76 -4.4(7)
C34 C35 C36 N8 -3.3(7)
C76 C35 C36 N8 171.1(4)
C34 C35 C36 C37 179.1(4)
C76 C35 C36 C37 -6.5(6)
C39 N8 C36 C35 -174.6(4)
C39 N8 C36 C37 3.4(5)
C35 C36 C37 C38 175.3(4)
N8 C36 C37 C38 -2.6(5)
C36 C37 C38 C39 0.7(5)
C36 N8 C39 C1 178.9(4)
C36 N8 C39 C38 -3.0(5)
N1 C1 C39 N8 5.6(7)
C2 C1 C39 N8 -179.9(4)
N1 C1 C39 C38 -172.3(4)
C2 C1 C39 C38 2.2(7)
C37 C38 C39 N8 1.5(5)
C37 C38 C39 C1 179.6(4)
C6 C5 C40 C45 -108.2(5)
C4 C5 C40 C45 76.1(5)
C6 C5 C40 C41 78.0(5)
C4 C5 C40 C41 -97.7(5)
C45 C40 C41 F1 -179.5(4)
C5 C40 C41 F1 -5.4(6)
C45 C40 C41 C42 -0.4(6)
C5 C40 C41 C42 173.8(4)
F1 C41 C42 F2 -0.4(7)
C40 C41 C42 F2 -179.5(4)
F1 C41 C42 C43 179.4(4)
C40 C41 C42 C43 0.3(7)
F2 C42 C43 F3 -0.5(7)
C41 C42 C43 F3 179.7(4)
F2 C42 C43 C44 -179.7(4)
C41 C42 C43 C44 0.5(7)
F3 C43 C44 F4 0.8(7)
C42 C43 C44 F4 -180.0(4)
F3 C43 C44 C45 179.7(4)
C42 C43 C44 C45 -1.1(7)
C41 C40 C45 F5 179.2(4)
C5 C40 C45 F5 5.2(7)
C41 C40 C45 C44 -0.2(7)
C5 C40 C45 C44 -174.2(4)
F4 C44 C45 F5 0.4(7)
C43 C44 C45 F5 -178.5(4)
F4 C44 C45 C40 179.9(4)
C43 C44 C45 C40 1.0(7)
C11 C10 C46 C47 117.1(5)
C9 C10 C46 C47 -66.9(5)
C11 C10 C46 C51 -62.3(5)
C9 C10 C46 C51 113.7(5)
C51 C46 C47 F6 179.2(4)
C10 C46 C47 F6 -0.2(6)
C51 C46 C47 C48 0.0(6)
C10 C46 C47 C48 -179.4(4)
F6 C47 C48 F7 0.4(7)
C46 C47 C48 F7 179.7(4)
F6 C47 C48 C49 179.5(4)
C46 C47 C48 C49 -1.2(7)
F7 C48 C49 F8 1.2(7)
C47 C48 C49 F8 -177.9(4)
F7 C48 C49 C50 -178.9(4)
C47 C48 C49 C50 2.0(7)
F8 C49 C50 F9 -1.0(7)
C48 C49 C50 F9 179.1(4)
F8 C49 C50 C51 178.4(4)
C48 C49 C50 C51 -1.5(7)
F9 C50 C51 F10 -0.2(7)
C49 C50 C51 F10 -179.6(4)
F9 C50 C51 C46 179.7(4)
C49 C50 C51 C46 0.3(7)
C47 C46 C51 F10 -179.6(4)
C10 C46 C51 F10 -0.3(6)
C47 C46 C51 C50 0.5(6)
C10 C46 C51 C50 179.9(4)
C14 C15 C52 C57 -51.4(6)
C16 C15 C52 C57 125.5(4)
C14 C15 C52 C53 130.7(4)
C16 C15 C52 C53 -52.5(6)
C57 C52 C53 F11 178.7(4)
C15 C52 C53 F11 -3.2(6)
C57 C52 C53 C54 -1.1(6)
C15 C52 C53 C54 177.0(4)
F11 C53 C54 F12 0.8(6)
C52 C53 C54 F12 -179.3(4)
F11 C53 C54 C55 -177.9(4)
C52 C53 C54 C55 1.9(7)
F12 C54 C55 F13 0.9(7)
C53 C54 C55 F13 179.7(4)
F12 C54 C55 C56 -179.7(4)
C53 C54 C55 C56 -1.0(7)
F13 C55 C56 F14 0.6(7)
C54 C55 C56 F14 -178.7(4)
F13 C55 C56 C57 178.6(4)
C54 C55 C56 C57 -0.7(7)
F14 C56 C57 F15 2.4(6)
C55 C56 C57 F15 -175.6(4)
F14 C56 C57 C52 179.5(4)
C55 C56 C57 C52 1.5(7)
C53 C52 C57 F15 176.5(4)
C15 C52 C57 F15 -1.6(6)
C53 C52 C57 C56 -0.6(6)
C15 C52 C57 C56 -178.7(4)
C21 C20 C58 C63 97.8(5)
C19 C20 C58 C63 -79.2(6)
C21 C20 C58 C59 -84.6(6)
C19 C20 C58 C59 98.5(5)
C63 C58 C59 F16 -179.9(4)
C20 C58 C59 F16 2.3(7)
C63 C58 C59 C60 -0.1(7)
C20 C58 C59 C60 -177.9(4)
F16 C59 C60 F17 -1.4(7)
C58 C59 C60 F17 178.7(5)
F16 C59 C60 C61 179.8(4)
C58 C59 C60 C61 0.0(8)
F17 C60 C61 F18 1.8(7)
C59 C60 C61 F18 -179.5(4)
F17 C60 C61 C62 -178.5(5)
C59 C60 C61 C62 0.2(8)
F18 C61 C62 F19 -0.4(8)
C60 C61 C62 F19 179.9(5)
F18 C61 C62 C63 179.4(4)
C60 C61 C62 C63 -0.3(8)
C59 C58 C63 F20 179.8(4)
C20 C58 C63 F20 -2.4(7)
C59 C58 C63 C62 0.0(7)
C20 C58 C63 C62 177.8(4)
F19 C62 C63 F20 0.2(7)
C61 C62 C63 F20 -179.7(5)
F19 C62 C63 C58 -180.0(5)
C61 C62 C63 C58 0.2(8)
C26 C25 C64 C69 70.7(6)
C24 C25 C64 C69 -111.7(5)
C26 C25 C64 C65 -106.9(5)
C24 C25 C64 C65 70.6(6)
C69 C64 C65 F21 -177.5(4)
C25 C64 C65 F21 0.3(6)
C69 C64 C65 C66 1.0(7)
C25 C64 C65 C66 178.7(4)
F21 C65 C66 F22 -1.9(7)
C64 C65 C66 F22 179.6(4)
F21 C65 C66 C67 176.8(4)
C64 C65 C66 C67 -1.7(7)
F22 C66 C67 F23 -0.7(7)
C65 C66 C67 F23 -179.4(4)
F22 C66 C67 C68 179.4(4)
C65 C66 C67 C68 0.7(7)
F23 C67 C68 F24 0.2(7)
C66 C67 C68 F24 -179.8(4)
F23 C67 C68 C69 -179.0(4)
C66 C67 C68 C69 0.9(7)
C65 C64 C69 F25 -179.3(4)
C25 C64 C69 F25 2.9(6)
C65 C64 C69 C68 0.7(7)
C25 C64 C69 C68 -177.0(4)
F24 C68 C69 F25 -0.8(7)
C67 C68 C69 F25 178.4(4)
F24 C68 C69 C64 179.1(4)
C67 C68 C69 C64 -1.6(7)
C29 C30 C70 C75 58.3(6)
C31 C30 C70 C75 -113.9(5)
C29 C30 C70 C71 -121.7(4)
C31 C30 C70 C71 66.1(6)
C75 C70 C71 F26 -179.7(4)
C30 C70 C71 F26 0.3(6)
C75 C70 C71 C72 -1.8(6)
C30 C70 C71 C72 178.3(4)
F26 C71 C72 F27 -1.6(7)
C70 C71 C72 F27 -179.5(4)
F26 C71 C72 C73 178.4(4)
C70 C71 C72 C73 0.4(7)
F27 C72 C73 F28 -0.8(8)
C71 C72 C73 F28 179.2(4)
F27 C72 C73 C74 -179.6(5)
C71 C72 C73 C74 0.5(8)
F28 C73 C74 F29 -0.4(8)
C72 C73 C74 F29 178.4(5)
F28 C73 C74 C75 -178.7(5)
C72 C73 C74 C75 0.1(8)
C71 C70 C75 F30 -176.8(4)
C30 C70 C75 F30 3.2(6)
C71 C70 C75 C74 2.3(6)
C30 C70 C75 C74 -177.7(4)
F29 C74 C75 F30 -0.7(7)
C73 C74 C75 F30 177.6(4)
F29 C74 C75 C70 -179.8(4)
C73 C74 C75 C70 -1.5(7)
C36 C35 C76 C77 -65.7(6)
C34 C35 C76 C77 109.2(5)
C36 C35 C76 C81 111.8(5)
C34 C35 C76 C81 -73.3(6)
C81 C76 C77 F31 179.1(4)
C35 C76 C77 F31 -3.3(6)
C81 C76 C77 C78 0.1(6)
C35 C76 C77 C78 177.7(4)
F31 C77 C78 F32 0.9(6)
C76 C77 C78 F32 179.9(4)
F31 C77 C78 C79 -178.4(4)
C76 C77 C78 C79 0.6(7)
F32 C78 C79 F33 -0.8(7)
C77 C78 C79 F33 178.6(4)
F32 C78 C79 C80 -179.1(4)
C77 C78 C79 C80 0.2(7)
F33 C79 C80 F34 2.8(7)
C78 C79 C80 F34 -178.8(4)
F33 C79 C80 C81 180.0(4)
C78 C79 C80 C81 -1.7(7)
F34 C80 C81 F35 -0.7(7)
C79 C80 C81 F35 -177.8(4)
F34 C80 C81 C76 179.5(4)
C79 C80 C81 C76 2.4(7)
C77 C76 C81 F35 178.7(4)
C35 C76 C81 F35 1.1(6)
C77 C76 C81 C80 -1.6(7)
C35 C76 C81 C80 -179.1(4)
C87 C82 C83 C84 -0.5(10)
Cl1 C82 C83 C84 179.3(6)
C82 C83 C84 C85 0.4(11)
C83 C84 C85 C86 0.1(11)
C84 C85 C86 C87 -0.5(11)
C85 C86 C87 C82 0.4(11)
C83 C82 C87 C86 0.1(10)
Cl1 C82 C87 C86 -179.7(5)
C93 C88 C89 C90 -0.5(8)
Cl2 C88 C89 C90 -179.8(4)
C88 C89 C90 C91 0.2(8)
C89 C90 C91 C92 0.3(9)
C90 C91 C92 C93 -0.6(10)
C91 C92 C93 C88 0.3(10)
C89 C88 C93 C92 0.3(9)
Cl2 C88 C93 C92 179.5(5)
C99 C94 C95 C96 -2.1(12)
Cl3 C94 C95 C96 177.2(7)
C94 C95 C96 C97 -0.3(14)
C95 C96 C97 C98 6.1(18)
C96 C97 C98 C99 -9.1(19)
C95 C94 C99 C98 -1.2(14)
Cl3 C94 C99 C98 179.5(8)
C97 C98 C99 C94 6.8(17)
C99B C94B C95B C96B 0.0
Cl4 C94B C95B C96B 177.7(12)
C94B C95B C96B C97B 0.0
C95B C96B C97B C98B 0.0
C96B C97B C98B C99B 0.0
C97B C98B C99B C94B 0.0
C95B C94B C99B C98B 0.0
Cl4 C94B C99B C98B -177.6(12)
